data_4082110
loop_
_publ_author_name
'Trofymchuk, Oleksandra S.'
'Gutsulyak, Dmitry V.'
'Quintero, Celso'
'Parvez, Masood'
'Daniliuc, Constantin G.'
'Piers, Warren E.'
'Rojas, Rene S.'

_publ_section_title
;
 N-Arylcyano-\b-diketiminate Methallyl Nickel Complexes: Synthesis, Adduct
 Formation, and Reactivity toward Ethylene
;
_journal_issue 24
_journal_name_full Organometallics
_journal_page_first 7323
_journal_paper_doi 10.1021/om400847b
_journal_volume 32
_journal_year 2013
_chemical_formula_moiety 'C46 H35 B F15 N3 Ni'
_chemical_formula_sum 'C46 H35 B F15 N3 Ni'
_chemical_formula_weight 984.29
_chemical_name_systematic
;
 ?
;
_space_group_IT_number 2
_symmetry_cell_setting triclinic
_symmetry_space_group_name_Hall '-P 1'
_symmetry_space_group_name_H-M 'P -1'
_atom_sites_solution_hydrogens geom
_atom_sites_solution_primary direct
_atom_sites_solution_secondary difmap
_cell_angle_alpha 96.5367(17)
_cell_angle_beta 106.1433(13)
_cell_angle_gamma 101.8553(17)
_cell_formula_units_Z 2
_cell_length_a 11.8729(4)
_cell_length_b 12.4776(3)
_cell_length_c 15.6858(5)
_cell_measurement_reflns_used 7858
_cell_measurement_temperature 173(2)
_cell_measurement_theta_max 25.35
_cell_measurement_theta_min 1.00
_cell_volume 2148.11(12)
_computing_cell_refinement 'HKL DENZO (Otwinowski & Minor, 1997)'
_computing_data_collection 'COLLECT (Hooft, 1998)'
_computing_data_reduction 'SCALEPACK (Otwinowski & Minor, 1997)'
_computing_molecular_graphics 'ORTEP-3 (Farrugia, 1997)'
_computing_publication_material 'SHELXL-97 (Sheldrick, 2008)'
_computing_structure_refinement 'SHELXL-97 (Sheldrick, 2008)'
_computing_structure_solution 'SIR92 (Altomare et al., 1991)'
_diffrn_ambient_temperature 173(2)
_diffrn_measured_fraction_theta_full 0.988
_diffrn_measured_fraction_theta_max 0.988
_diffrn_measurement_device_type 'Nonius APEX2 CCD'
_diffrn_measurement_method ' \w and \f scans '
_diffrn_radiation_monochromator graphite
_diffrn_radiation_source 'fine-focus sealed tube'
_diffrn_radiation_type MoK\a
_diffrn_radiation_wavelength 0.71073
_diffrn_reflns_av_R_equivalents 0.0376
_diffrn_reflns_av_sigmaI/netI 0.0459
_diffrn_reflns_limit_h_max 14
_diffrn_reflns_limit_h_min -14
_diffrn_reflns_limit_k_max 14
_diffrn_reflns_limit_k_min -15
_diffrn_reflns_limit_l_max 19
_diffrn_reflns_limit_l_min -19
_diffrn_reflns_number 15295
_diffrn_reflns_theta_full 25.59
_diffrn_reflns_theta_max 25.59
_diffrn_reflns_theta_min 1.93
_diffrn_standards_number 0
_exptl_absorpt_coefficient_mu 0.555
_exptl_absorpt_correction_T_max 0.9570
_exptl_absorpt_correction_T_min 0.9364
_exptl_absorpt_correction_type multi-scan
_exptl_absorpt_process_details 'SORTAV: (Blessing, 1997)'
_exptl_crystal_colour Orange
_exptl_crystal_density_diffrn 1.522
_exptl_crystal_density_method 'not measured'
_exptl_crystal_description Prism
_exptl_crystal_F_000 1000
_exptl_crystal_size_max 0.12
_exptl_crystal_size_mid 0.10
_exptl_crystal_size_min 0.08
_refine_diff_density_max 0.407
_refine_diff_density_min -0.363
_refine_diff_density_rms 0.060
_refine_ls_extinction_method none
_refine_ls_goodness_of_fit_ref 1.114
_refine_ls_hydrogen_treatment constr
_refine_ls_matrix_type full
_refine_ls_number_parameters 602
_refine_ls_number_reflns 7980
_refine_ls_number_restraints 0
_refine_ls_restrained_S_all 1.114
_refine_ls_R_factor_all 0.0788
_refine_ls_R_factor_gt 0.0566
_refine_ls_shift/su_max 0.003
_refine_ls_shift/su_mean 0.000
_refine_ls_structure_factor_coef Fsqd
_refine_ls_weighting_details 'calc w=1/[\s^2^(Fo^2^)+(0.0226P)^2^+3.6535P] where P=(Fo^2^+2Fc^2^)/3'
_refine_ls_weighting_scheme calc
_refine_ls_wR_factor_gt 0.1095
_refine_ls_wR_factor_ref 0.1219
_reflns_number_gt 6257
_reflns_number_total 7980
_reflns_threshold_expression >2sigma(I)
_cod_data_source_file om400847b_si_002.cif
_cod_data_source_block WP1312
_cod_depositor_comments
;
The following automatic conversions were performed:

'_symmetry_cell_setting' value 'Triclinic' changed to 'triclinic'
according to /home/saulius/struct/CIF-dictionaries/cif_core.dic
dictionary named 'cif_core.dic' version 2.4.2 from
2011-04-26.

'_exptl_absorpt_correction_type' value 'Multi-scan'
changed to 'multi-scan' according to
/home/saulius/struct/CIF-dictionaries/cif_core.dic dictionary named
'cif_core.dic' version 2.4.2 from 2011-04-26.

Automatic conversion script
Id: cif_fix_values 1891 2012-01-12 08:04:46Z andrius 
;
_cod_original_cell_volume 2148.11(11)
_cod_database_code 4082110

loop_
_symmetry_equiv_pos_as_xyz
'x, y, z'
'-x, -y, -z'

loop_
_atom_site_label
_atom_site_type_symbol
_atom_site_fract_x
_atom_site_fract_y
_atom_site_fract_z
_atom_site_U_iso_or_equiv
_atom_site_adp_type
_atom_site_occupancy
_atom_site_symmetry_multiplicity
_atom_site_calc_flag
_atom_site_refinement_flags
Ni1 Ni 0.20919(4) 0.17120(4) 0.70837(3) 0.03387(13) Uani 1 1 d .
F1 F 0.45442(19) 0.33072(19) 0.60928(15) 0.0556(6) Uani 1 1 d .
F2 F 0.4458(2) 0.3285(2) 0.43899(15) 0.0651(7) Uani 1 1 d .
F3 F 0.6381(2) 0.4393(2) 0.39673(14) 0.0626(7) Uani 1 1 d .
F4 F 0.8413(2) 0.5503(2) 0.53029(16) 0.0671(7) Uani 1 1 d .
F5 F 0.85226(19) 0.55649(19) 0.70198(14) 0.0549(6) Uani 1 1 d .
F6 F 0.5975(2) 0.66569(16) 0.75704(15) 0.0532(6) Uani 1 1 d .
F7 F 0.7123(3) 0.85872(18) 0.86561(19) 0.0806(9) Uani 1 1 d .
F8 F 0.9174(3) 0.87666(19) 1.00283(17) 0.0768(8) Uani 1 1 d .
F9 F 1.0059(2) 0.6949(2) 1.02587(16) 0.0665(7) Uani 1 1 d .
F10 F 0.89330(18) 0.50148(18) 0.91983(15) 0.0516(6) Uani 1 1 d .
F11 F 0.7569(2) 0.2735(2) 0.69443(16) 0.0614(7) Uani 1 1 d .
F12 F 0.8126(3) 0.1080(2) 0.77370(18) 0.0731(8) Uani 1 1 d .
F13 F 0.7736(2) 0.08183(18) 0.93307(17) 0.0681(7) Uani 1 1 d .
F14 F 0.6823(2) 0.23077(19) 1.01393(15) 0.0601(6) Uani 1 1 d .
F15 F 0.6337(2) 0.40332(17) 0.93917(14) 0.0495(6) Uani 1 1 d .
N1 N 0.2661(3) 0.0533(2) 0.75943(18) 0.0358(7) Uani 1 1 d .
N2 N 0.2786(3) 0.2793(2) 0.81657(18) 0.0334(6) Uani 1 1 d .
N3 N 0.5247(3) 0.4518(2) 0.77343(18) 0.0313(6) Uani 1 1 d .
C1 C 0.1219(4) 0.0825(3) 0.5843(2) 0.0488(10) Uani 1 1 d .
H1A H 0.1676 0.0850 0.5403 0.059 Uiso 1 1 calc R
H1B H 0.0697 0.0080 0.5801 0.059 Uiso 1 1 calc R
C2 C 0.0744(3) 0.1737(3) 0.6000(2) 0.0432(9) Uani 1 1 d .
C3 C 0.1567(4) 0.2760(3) 0.6237(3) 0.0506(10) Uani 1 1 d .
H3A H 0.1308 0.3398 0.6488 0.061 Uiso 1 1 calc R
H3B H 0.2047 0.2944 0.5825 0.061 Uiso 1 1 calc R
C4 C -0.0494(4) 0.1590(4) 0.6099(3) 0.0653(13) Uani 1 1 d .
H4A H -0.1080 0.1571 0.5514 0.078 Uiso 1 1 calc R
H4B H -0.0499 0.2212 0.6538 0.078 Uiso 1 1 calc R
H4C H -0.0713 0.0889 0.6309 0.078 Uiso 1 1 calc R
C5 C 0.3840(4) -0.0326(3) 0.8764(3) 0.0615(12) Uani 1 1 d .
H5A H 0.3943 -0.0263 0.9411 0.074 Uiso 1 1 calc R
H5B H 0.4621 -0.0309 0.8662 0.074 Uiso 1 1 calc R
H5C H 0.3259 -0.1030 0.8438 0.074 Uiso 1 1 calc R
C6 C 0.3372(3) 0.0636(3) 0.8424(2) 0.0404(9) Uani 1 1 d .
C7 C 0.3738(3) 0.1623(3) 0.9062(2) 0.0412(9) Uani 1 1 d .
H7 H 0.4251 0.1601 0.9642 0.049 Uiso 1 1 calc R
C8 C 0.3449(3) 0.2614(3) 0.8952(2) 0.0361(8) Uani 1 1 d .
C9 C 0.3888(3) 0.3536(3) 0.9766(2) 0.0431(9) Uani 1 1 d .
H9A H 0.4393 0.3294 1.0279 0.052 Uiso 1 1 calc R
H9B H 0.3191 0.3715 0.9915 0.052 Uiso 1 1 calc R
H9C H 0.4365 0.4198 0.9632 0.052 Uiso 1 1 calc R
C10 C 0.2314(3) -0.0558(3) 0.7041(2) 0.0388(8) Uani 1 1 d .
C11 C 0.3093(4) -0.0899(3) 0.6600(3) 0.0462(9) Uani 1 1 d .
C12 C 0.2707(4) -0.1960(3) 0.6075(3) 0.0549(11) Uani 1 1 d .
H12 H 0.3219 -0.2213 0.5771 0.066 Uiso 1 1 calc R
C13 C 0.1611(4) -0.2646(3) 0.5986(3) 0.0583(12) Uani 1 1 d .
H13 H 0.1372 -0.3370 0.5628 0.070 Uiso 1 1 calc R
C14 C 0.0852(4) -0.2293(3) 0.6411(3) 0.0528(11) Uani 1 1 d .
H14 H 0.0086 -0.2776 0.6337 0.063 Uiso 1 1 calc R
C15 C 0.1179(3) -0.1246(3) 0.6947(2) 0.0413(9) Uani 1 1 d .
C16 C 0.4325(4) -0.0167(3) 0.6690(3) 0.0591(12) Uani 1 1 d .
H16 H 0.4570 0.0401 0.7255 0.071 Uiso 1 1 calc R
C17 C 0.4270(5) 0.0449(6) 0.5920(5) 0.115(2) Uani 1 1 d .
H17A H 0.5087 0.0874 0.5974 0.138 Uiso 1 1 calc R
H17B H 0.3747 0.0959 0.5933 0.138 Uiso 1 1 calc R
H17C H 0.3942 -0.0085 0.5349 0.138 Uiso 1 1 calc R
C18 C 0.5292(5) -0.0780(5) 0.6768(5) 0.117(3) Uani 1 1 d .
H18A H 0.6073 -0.0249 0.6881 0.140 Uiso 1 1 calc R
H18B H 0.5109 -0.1306 0.6204 0.140 Uiso 1 1 calc R
H18C H 0.5328 -0.1190 0.7268 0.140 Uiso 1 1 calc R
C19 C 0.0330(4) -0.0853(3) 0.7397(3) 0.0517(10) Uani 1 1 d .
H19 H 0.0487 -0.0028 0.7431 0.062 Uiso 1 1 calc R
C20 C 0.0587(5) -0.1063(4) 0.8362(3) 0.0776(15) Uani 1 1 d .
H20A H 0.0043 -0.0770 0.8642 0.093 Uiso 1 1 calc R
H20B H 0.1429 -0.0689 0.8708 0.093 Uiso 1 1 calc R
H20C H 0.0454 -0.1866 0.8358 0.093 Uiso 1 1 calc R
C21 C -0.1003(4) -0.1345(4) 0.6873(4) 0.0700(14) Uani 1 1 d .
H21A H -0.1500 -0.0979 0.7155 0.084 Uiso 1 1 calc R
H21B H -0.1213 -0.2145 0.6880 0.084 Uiso 1 1 calc R
H21C H -0.1155 -0.1227 0.6248 0.084 Uiso 1 1 calc R
C22 C 0.2493(3) 0.3835(3) 0.8150(2) 0.0351(8) Uani 1 1 d .
C23 C 0.3242(3) 0.4727(3) 0.7959(2) 0.0336(8) Uani 1 1 d .
C24 C 0.2946(4) 0.5745(3) 0.7880(3) 0.0446(9) Uani 1 1 d .
H24 H 0.3467 0.6333 0.7735 0.054 Uiso 1 1 calc R
C25 C 0.1891(4) 0.5875(4) 0.8015(3) 0.0587(12) Uani 1 1 d .
H25 H 0.1668 0.6559 0.7960 0.070 Uiso 1 1 calc R
C26 C 0.1152(4) 0.5021(4) 0.8232(3) 0.0632(12) Uani 1 1 d .
H26 H 0.0429 0.5126 0.8338 0.076 Uiso 1 1 calc R
C27 C 0.1445(4) 0.4008(4) 0.8296(3) 0.0501(10) Uani 1 1 d .
H27 H 0.0918 0.3426 0.8443 0.060 Uiso 1 1 calc R
C28 C 0.4348(3) 0.4579(2) 0.7823(2) 0.0308(7) Uani 1 1 d .
C29 C 0.6514(3) 0.4487(3) 0.6649(2) 0.0326(8) Uani 1 1 d .
C30 C 0.5531(3) 0.3893(3) 0.5933(2) 0.0374(8) Uani 1 1 d .
C31 C 0.5468(4) 0.3849(3) 0.5044(2) 0.0434(9) Uani 1 1 d .
C32 C 0.6433(4) 0.4405(3) 0.4830(2) 0.0437(9) Uani 1 1 d .
C33 C 0.7448(4) 0.4976(3) 0.5507(3) 0.0443(9) Uani 1 1 d .
C34 C 0.7473(3) 0.5011(3) 0.6390(2) 0.0379(8) Uani 1 1 d .
C35 C 0.7371(3) 0.5724(3) 0.8340(2) 0.0326(8) Uani 1 1 d .
C36 C 0.6986(3) 0.6689(3) 0.8237(2) 0.0397(9) Uani 1 1 d .
C37 C 0.7571(4) 0.7705(3) 0.8786(3) 0.0502(10) Uani 1 1 d .
C38 C 0.8597(4) 0.7792(3) 0.9479(3) 0.0501(10) Uani 1 1 d .
C39 C 0.9039(3) 0.6875(3) 0.9596(3) 0.0465(10) Uani 1 1 d .
C40 C 0.8427(3) 0.5872(3) 0.9034(2) 0.0390(8) Uani 1 1 d .
C41 C 0.6878(3) 0.3453(3) 0.8113(2) 0.0334(8) Uani 1 1 d .
C42 C 0.7347(3) 0.2668(3) 0.7734(2) 0.0406(9) Uani 1 1 d .
C43 C 0.7632(4) 0.1785(3) 0.8134(3) 0.0480(10) Uani 1 1 d .
C44 C 0.7440(4) 0.1656(3) 0.8935(3) 0.0452(10) Uani 1 1 d .
C45 C 0.6978(3) 0.2411(3) 0.9339(2) 0.0412(9) Uani 1 1 d .
C46 C 0.6723(3) 0.3281(3) 0.8930(2) 0.0368(8) Uani 1 1 d .
B1 B 0.6566(3) 0.4530(3) 0.7702(3) 0.0316(8) Uani 1 1 d .

loop_
_atom_site_aniso_label
_atom_site_aniso_U_11
_atom_site_aniso_U_22
_atom_site_aniso_U_33
_atom_site_aniso_U_23
_atom_site_aniso_U_13
_atom_site_aniso_U_12
Ni1 0.0360(3) 0.0330(2) 0.0278(2) 0.00568(18) 0.00477(19) 0.00494(18)
F1 0.0428(13) 0.0610(14) 0.0516(14) -0.0099(11) 0.0178(11) -0.0053(11)
F2 0.0567(15) 0.0818(17) 0.0410(13) -0.0133(12) -0.0008(11) 0.0177(13)
F3 0.0925(19) 0.0726(16) 0.0325(12) 0.0122(11) 0.0241(12) 0.0339(14)
F4 0.0769(18) 0.0701(16) 0.0569(16) 0.0075(12) 0.0425(14) -0.0035(13)
F5 0.0397(13) 0.0706(15) 0.0451(13) -0.0009(11) 0.0180(11) -0.0069(11)
F6 0.0649(15) 0.0354(11) 0.0496(14) 0.0097(10) 0.0010(12) 0.0135(10)
F7 0.112(2) 0.0311(12) 0.087(2) 0.0026(12) 0.0153(17) 0.0173(13)
F8 0.090(2) 0.0481(14) 0.0653(17) -0.0179(12) 0.0200(15) -0.0214(13)
F9 0.0377(13) 0.0838(18) 0.0560(15) 0.0005(13) 0.0022(12) -0.0091(12)
F10 0.0312(12) 0.0589(14) 0.0606(15) 0.0096(11) 0.0070(10) 0.0130(10)
F11 0.0874(19) 0.0667(15) 0.0561(15) 0.0178(12) 0.0399(14) 0.0477(14)
F12 0.098(2) 0.0575(15) 0.0795(19) 0.0113(13) 0.0310(16) 0.0500(15)
F13 0.0894(19) 0.0386(13) 0.0725(17) 0.0209(12) 0.0092(15) 0.0238(12)
F14 0.0806(18) 0.0573(14) 0.0483(14) 0.0273(11) 0.0209(13) 0.0194(13)
F15 0.0703(16) 0.0476(12) 0.0434(13) 0.0147(10) 0.0280(11) 0.0246(11)
N1 0.0400(17) 0.0302(15) 0.0295(16) 0.0040(12) 0.0028(13) 0.0036(12)
N2 0.0357(16) 0.0319(15) 0.0318(16) 0.0048(12) 0.0134(13) 0.0033(12)
N3 0.0343(17) 0.0268(14) 0.0348(16) 0.0077(12) 0.0130(13) 0.0076(12)
C1 0.055(3) 0.052(2) 0.0262(19) 0.0020(17) -0.0044(18) 0.0127(19)
C2 0.046(2) 0.047(2) 0.0299(19) 0.0069(16) 0.0000(17) 0.0125(18)
C3 0.063(3) 0.051(2) 0.035(2) 0.0160(18) 0.0063(19) 0.017(2)
C4 0.046(3) 0.079(3) 0.069(3) 0.022(3) 0.007(2) 0.019(2)
C5 0.077(3) 0.044(2) 0.044(2) 0.0101(19) -0.010(2) 0.011(2)
C6 0.045(2) 0.0346(19) 0.035(2) 0.0102(15) 0.0033(17) 0.0059(16)
C7 0.048(2) 0.0358(19) 0.0289(19) 0.0094(15) 0.0003(16) 0.0003(16)
C8 0.035(2) 0.0409(19) 0.0271(18) 0.0043(15) 0.0112(15) -0.0040(15)
C9 0.045(2) 0.044(2) 0.033(2) 0.0010(16) 0.0116(17) -0.0011(17)
C10 0.043(2) 0.0313(18) 0.034(2) 0.0063(15) 0.0020(16) 0.0055(16)
C11 0.049(2) 0.038(2) 0.044(2) 0.0055(17) 0.0037(19) 0.0124(18)
C12 0.063(3) 0.043(2) 0.056(3) 0.0030(19) 0.014(2) 0.017(2)
C13 0.080(3) 0.031(2) 0.053(3) -0.0018(18) 0.008(2) 0.012(2)
C14 0.059(3) 0.032(2) 0.053(3) 0.0052(18) 0.004(2) -0.0023(18)
C15 0.048(2) 0.0330(18) 0.036(2) 0.0069(15) 0.0046(17) 0.0050(16)
C16 0.050(3) 0.047(2) 0.077(3) -0.001(2) 0.020(2) 0.011(2)
C17 0.070(4) 0.132(6) 0.166(7) 0.071(5) 0.057(4) 0.024(4)
C18 0.052(3) 0.090(4) 0.189(8) 0.013(4) 0.007(4) 0.023(3)
C19 0.056(3) 0.035(2) 0.058(3) 0.0055(18) 0.019(2) -0.0034(18)
C20 0.095(4) 0.074(3) 0.062(3) 0.009(3) 0.041(3) -0.003(3)
C21 0.061(3) 0.052(3) 0.093(4) 0.008(2) 0.029(3) 0.001(2)
C22 0.0325(19) 0.0416(19) 0.0310(19) 0.0007(15) 0.0117(15) 0.0092(15)
C23 0.0356(19) 0.0317(17) 0.0338(19) 0.0017(14) 0.0129(15) 0.0083(15)
C24 0.056(3) 0.040(2) 0.045(2) 0.0092(17) 0.0202(19) 0.0187(18)
C25 0.070(3) 0.066(3) 0.057(3) 0.014(2) 0.027(2) 0.043(2)
C26 0.057(3) 0.092(4) 0.063(3) 0.021(3) 0.034(2) 0.043(3)
C27 0.043(2) 0.065(3) 0.050(2) 0.011(2) 0.025(2) 0.014(2)
C28 0.038(2) 0.0233(16) 0.0300(18) 0.0046(13) 0.0111(16) 0.0048(14)
C29 0.0367(19) 0.0288(17) 0.0332(19) 0.0045(14) 0.0109(15) 0.0108(14)
C30 0.037(2) 0.0349(18) 0.044(2) 0.0041(16) 0.0182(17) 0.0099(15)
C31 0.047(2) 0.044(2) 0.032(2) -0.0037(16) 0.0012(18) 0.0178(18)
C32 0.065(3) 0.042(2) 0.031(2) 0.0097(16) 0.0161(19) 0.0252(19)
C33 0.056(3) 0.040(2) 0.044(2) 0.0080(17) 0.027(2) 0.0124(18)
C34 0.036(2) 0.0390(19) 0.034(2) 0.0026(15) 0.0082(16) 0.0064(16)
C35 0.0332(19) 0.0368(18) 0.0298(18) 0.0080(14) 0.0153(15) 0.0040(15)
C36 0.048(2) 0.0321(18) 0.035(2) 0.0061(15) 0.0120(18) 0.0040(16)
C37 0.069(3) 0.0295(19) 0.051(2) 0.0075(17) 0.019(2) 0.0078(18)
C38 0.057(3) 0.040(2) 0.042(2) -0.0037(17) 0.018(2) -0.0096(19)
C39 0.033(2) 0.057(2) 0.039(2) 0.0018(18) 0.0108(18) -0.0062(18)
C40 0.037(2) 0.045(2) 0.040(2) 0.0120(16) 0.0188(17) 0.0094(17)
C41 0.0324(19) 0.0305(17) 0.0355(19) 0.0043(14) 0.0097(15) 0.0056(14)
C42 0.046(2) 0.039(2) 0.039(2) 0.0042(16) 0.0155(18) 0.0137(17)
C43 0.048(2) 0.033(2) 0.060(3) 0.0016(18) 0.008(2) 0.0184(17)
C44 0.048(2) 0.0303(19) 0.050(2) 0.0127(17) 0.0015(19) 0.0088(17)
C45 0.046(2) 0.0362(19) 0.036(2) 0.0121(16) 0.0056(17) 0.0057(16)
C46 0.037(2) 0.0342(18) 0.039(2) 0.0061(15) 0.0104(16) 0.0088(15)
B1 0.029(2) 0.0316(19) 0.035(2) 0.0037(16) 0.0128(17) 0.0066(16)

loop_
_atom_type_symbol
_atom_type_description
_atom_type_scat_dispersion_real
_atom_type_scat_dispersion_imag
_atom_type_scat_source
C C 0.0033 0.0016 'International Tables Vol C Tables 4.2.6.8 and 6.1.1.4'
H H 0.0000 0.0000 'International Tables Vol C Tables 4.2.6.8 and 6.1.1.4'
N N 0.0061 0.0033 'International Tables Vol C Tables 4.2.6.8 and 6.1.1.4'
F F 0.0171 0.0103 'International Tables Vol C Tables 4.2.6.8 and 6.1.1.4'
Ni Ni 0.3393 1.1124 'International Tables Vol C Tables 4.2.6.8 and 6.1.1.4'
B B 0.0013 0.0007 'International Tables Vol C Tables 4.2.6.8 and 6.1.1.4'

loop_
_geom_angle_atom_site_label_1
_geom_angle_atom_site_label_2
_geom_angle_atom_site_label_3
_geom_angle
N2 Ni1 N1 95.49(12)
N2 Ni1 C2 127.76(14)
N1 Ni1 C2 132.93(14)
N2 Ni1 C1 168.15(14)
N1 Ni1 C1 96.33(14)
C2 Ni1 C1 40.94(15)
N2 Ni1 C3 97.47(14)
N1 Ni1 C3 164.26(15)
C2 Ni1 C3 40.03(15)
C1 Ni1 C3 71.01(16)
C6 N1 C10 116.2(3)
C6 N1 Ni1 124.9(2)
C10 N1 Ni1 118.9(2)
C8 N2 C22 117.8(3)
C8 N2 Ni1 125.0(2)
C22 N2 Ni1 117.0(2)
C28 N3 B1 174.0(3)
C2 C1 Ni1 69.2(2)
C2 C1 H1A 116.7
Ni1 C1 H1A 116.7
C2 C1 H1B 116.7
Ni1 C1 H1B 116.7
H1A C1 H1B 113.7
C3 C2 C1 115.2(4)
C3 C2 C4 122.1(4)
C1 C2 C4 121.4(4)
C3 C2 Ni1 71.6(2)
C1 C2 Ni1 69.8(2)
C4 C2 Ni1 117.4(3)
C2 C3 Ni1 68.4(2)
C2 C3 H3A 116.8
Ni1 C3 H3A 116.8
C2 C3 H3B 116.8
Ni1 C3 H3B 116.8
H3A C3 H3B 113.8
C2 C4 H4A 109.5
C2 C4 H4B 109.5
H4A C4 H4B 109.5
C2 C4 H4C 109.5
H4A C4 H4C 109.5
H4B C4 H4C 109.5
C6 C5 H5A 109.5
C6 C5 H5B 109.5
H5A C5 H5B 109.5
C6 C5 H5C 109.5
H5A C5 H5C 109.5
H5B C5 H5C 109.5
N1 C6 C7 123.3(3)
N1 C6 C5 121.7(3)
C7 C6 C5 115.0(3)
C8 C7 C6 127.9(3)
C8 C7 H7 116.0
C6 C7 H7 116.0
N2 C8 C7 123.2(3)
N2 C8 C9 119.0(3)
C7 C8 C9 117.8(3)
C8 C9 H9A 109.5
C8 C9 H9B 109.5
H9A C9 H9B 109.5
C8 C9 H9C 109.5
H9A C9 H9C 109.5
H9B C9 H9C 109.5
C11 C10 C15 121.7(3)
C11 C10 N1 120.2(3)
C15 C10 N1 118.1(3)
C12 C11 C10 117.5(4)
C12 C11 C16 119.9(4)
C10 C11 C16 122.6(3)
C13 C12 C11 121.6(4)
C13 C12 H12 119.2
C11 C12 H12 119.2
C12 C13 C14 120.2(4)
C12 C13 H13 119.9
C14 C13 H13 119.9
C13 C14 C15 121.3(4)
C13 C14 H14 119.3
C15 C14 H14 119.3
C14 C15 C10 117.7(4)
C14 C15 C19 121.1(4)
C10 C15 C19 121.1(3)
C18 C16 C17 109.0(5)
C18 C16 C11 113.9(4)
C17 C16 C11 111.3(4)
C18 C16 H16 107.4
C17 C16 H16 107.4
C11 C16 H16 107.4
C16 C17 H17A 109.5
C16 C17 H17B 109.5
H17A C17 H17B 109.5
C16 C17 H17C 109.5
H17A C17 H17C 109.5
H17B C17 H17C 109.5
C16 C18 H18A 109.5
C16 C18 H18B 109.5
H18A C18 H18B 109.5
C16 C18 H18C 109.5
H18A C18 H18C 109.5
H18B C18 H18C 109.5
C15 C19 C21 113.7(3)
C15 C19 C20 111.7(4)
C21 C19 C20 110.0(4)
C15 C19 H19 107.0
C21 C19 H19 107.0
C20 C19 H19 107.0
C19 C20 H20A 109.5
C19 C20 H20B 109.5
H20A C20 H20B 109.5
C19 C20 H20C 109.5
H20A C20 H20C 109.5
H20B C20 H20C 109.5
C19 C21 H21A 109.5
C19 C21 H21B 109.5
H21A C21 H21B 109.5
C19 C21 H21C 109.5
H21A C21 H21C 109.5
H21B C21 H21C 109.5
C27 C22 C23 116.9(3)
C27 C22 N2 122.1(3)
C23 C22 N2 121.0(3)
C22 C23 C24 122.7(3)
C22 C23 C28 118.2(3)
C24 C23 C28 119.1(3)
C25 C24 C23 118.4(4)
C25 C24 H24 120.8
C23 C24 H24 120.8
C24 C25 C26 120.2(4)
C24 C25 H25 119.9
C26 C25 H25 119.9
C25 C26 C27 120.9(4)
C25 C26 H26 119.5
C27 C26 H26 119.5
C22 C27 C26 120.8(4)
C22 C27 H27 119.6
C26 C27 H27 119.6
N3 C28 C23 176.4(3)
C30 C29 C34 113.4(3)
C30 C29 B1 123.6(3)
C34 C29 B1 123.0(3)
F1 C30 C31 115.9(3)
F1 C30 C29 119.6(3)
C31 C30 C29 124.5(3)
F2 C31 C32 120.1(3)
F2 C31 C30 120.5(4)
C32 C31 C30 119.4(3)
F3 C32 C31 120.3(4)
F3 C32 C33 120.6(4)
C31 C32 C33 119.0(3)
F4 C33 C32 119.4(3)
F4 C33 C34 120.6(4)
C32 C33 C34 119.9(4)
F5 C34 C33 116.3(3)
F5 C34 C29 120.0(3)
C33 C34 C29 123.7(3)
C40 C35 C36 113.9(3)
C40 C35 B1 125.3(3)
C36 C35 B1 120.7(3)
F6 C36 C37 116.4(3)
F6 C36 C35 119.6(3)
C37 C36 C35 124.0(4)
F7 C37 C38 120.5(4)
F7 C37 C36 120.3(4)
C38 C37 C36 119.3(4)
F8 C38 C39 120.3(4)
F8 C38 C37 120.4(4)
C39 C38 C37 119.3(3)
F9 C39 C38 120.1(3)
F9 C39 C40 120.1(4)
C38 C39 C40 119.7(4)
F10 C40 C35 120.7(3)
F10 C40 C39 115.6(3)
C35 C40 C39 123.8(4)
C42 C41 C46 113.9(3)
C42 C41 B1 125.9(3)
C46 C41 B1 120.2(3)
F11 C42 C41 120.8(3)
F11 C42 C43 116.1(3)
C41 C42 C43 123.1(4)
F12 C43 C44 120.6(3)
F12 C43 C42 119.4(4)
C44 C43 C42 120.0(3)
F13 C44 C43 120.1(4)
F13 C44 C45 120.8(4)
C43 C44 C45 119.2(3)
F14 C45 C44 119.4(3)
F14 C45 C46 121.3(3)
C44 C45 C46 119.3(3)
F15 C46 C45 116.2(3)
F15 C46 C41 119.2(3)
C45 C46 C41 124.6(3)
N3 B1 C41 105.3(3)
N3 B1 C29 106.4(3)
C41 B1 C29 114.5(3)
N3 B1 C35 102.8(3)
C41 B1 C35 114.1(3)
C29 B1 C35 112.5(3)

loop_
_geom_bond_atom_site_label_1
_geom_bond_atom_site_label_2
_geom_bond_distance
Ni1 N2 1.903(3)
Ni1 N1 1.907(3)
Ni1 C2 1.993(4)
Ni1 C1 2.001(4)
Ni1 C3 2.033(4)
F1 C30 1.350(4)
F2 C31 1.338(4)
F3 C32 1.336(4)
F4 C33 1.337(4)
F5 C34 1.346(4)
F6 C36 1.345(4)
F7 C37 1.329(4)
F8 C38 1.335(4)
F9 C39 1.337(4)
F10 C40 1.346(4)
F11 C42 1.344(4)
F12 C43 1.340(4)
F13 C44 1.333(4)
F14 C45 1.336(4)
F15 C46 1.349(4)
N1 C6 1.316(4)
N1 C10 1.442(4)
N2 C8 1.336(4)
N2 C22 1.414(4)
N3 C28 1.131(4)
N3 B1 1.577(5)
C1 C2 1.397(5)
C1 H1A 0.9900
C1 H1B 0.9900
C2 C3 1.379(5)
C2 C4 1.496(6)
C3 H3A 0.9900
C3 H3B 0.9900
C4 H4A 0.9800
C4 H4B 0.9800
C4 H4C 0.9800
C5 C6 1.513(5)
C5 H5A 0.9800
C5 H5B 0.9800
C5 H5C 0.9800
C6 C7 1.402(5)
C7 C8 1.366(5)
C7 H7 0.9500
C8 C9 1.508(5)
C9 H9A 0.9800
C9 H9B 0.9800
C9 H9C 0.9800
C10 C11 1.402(5)
C10 C15 1.400(5)
C11 C12 1.391(5)
C11 C16 1.516(6)
C12 C13 1.364(6)
C12 H12 0.9500
C13 C14 1.372(6)
C13 H13 0.9500
C14 C15 1.387(5)
C14 H14 0.9500
C15 C19 1.508(6)
C16 C18 1.491(7)
C16 C17 1.497(7)
C16 H16 1.0000
C17 H17A 0.9800
C17 H17B 0.9800
C17 H17C 0.9800
C18 H18A 0.9800
C18 H18B 0.9800
C18 H18C 0.9800
C19 C21 1.524(6)
C19 C20 1.524(6)
C19 H19 1.0000
C20 H20A 0.9800
C20 H20B 0.9800
C20 H20C 0.9800
C21 H21A 0.9800
C21 H21B 0.9800
C21 H21C 0.9800
C22 C27 1.381(5)
C22 C23 1.391(5)
C23 C24 1.395(5)
C23 C28 1.432(5)
C24 C25 1.366(6)
C24 H24 0.9500
C25 C26 1.373(6)
C25 H25 0.9500
C26 C27 1.385(6)
C26 H26 0.9500
C27 H27 0.9500
C29 C30 1.378(5)
C29 C34 1.379(5)
C29 B1 1.630(5)
C30 C31 1.370(5)
C31 C32 1.360(5)
C32 C33 1.360(5)
C33 C34 1.374(5)
C35 C40 1.375(5)
C35 C36 1.383(5)
C35 B1 1.637(5)
C36 C37 1.375(5)
C37 C38 1.365(6)
C38 C39 1.363(6)
C39 C40 1.375(5)
C41 C42 1.378(5)
C41 C46 1.379(5)
C41 B1 1.622(5)
C42 C43 1.384(5)
C43 C44 1.359(6)
C44 C45 1.364(5)
C45 C46 1.365(5)

loop_
_geom_torsion_atom_site_label_1
_geom_torsion_atom_site_label_2
_geom_torsion_atom_site_label_3
_geom_torsion_atom_site_label_4
_geom_torsion
N2 Ni1 N1 C6 -4.3(3)
C2 Ni1 N1 C6 -162.7(3)
C1 Ni1 N1 C6 176.5(3)
C3 Ni1 N1 C6 141.0(5)
N2 Ni1 N1 C10 176.6(3)
C2 Ni1 N1 C10 18.2(4)
C1 Ni1 N1 C10 -2.5(3)
C3 Ni1 N1 C10 -38.1(7)
N1 Ni1 N2 C8 1.2(3)
C2 Ni1 N2 C8 161.3(3)
C1 Ni1 N2 C8 177.1(7)
C3 Ni1 N2 C8 -169.8(3)
N1 Ni1 N2 C22 -173.5(2)
C2 Ni1 N2 C22 -13.5(3)
C1 Ni1 N2 C22 2.3(9)
C3 Ni1 N2 C22 15.5(3)
N2 Ni1 C1 C2 -19.2(9)
N1 Ni1 C1 C2 156.6(2)
C3 Ni1 C1 C2 -33.0(2)
Ni1 C1 C2 C3 57.0(3)
Ni1 C1 C2 C4 -110.5(4)
N2 Ni1 C2 C3 48.2(3)
N1 Ni1 C2 C3 -159.4(2)
C1 Ni1 C2 C3 -126.9(4)
N2 Ni1 C2 C1 175.1(2)
N1 Ni1 C2 C1 -32.6(3)
C3 Ni1 C2 C1 126.9(4)
N2 Ni1 C2 C4 -69.1(4)
N1 Ni1 C2 C4 83.3(4)
C1 Ni1 C2 C4 115.8(4)
C3 Ni1 C2 C4 -117.3(4)
C1 C2 C3 Ni1 -56.1(3)
C4 C2 C3 Ni1 111.3(4)
N2 Ni1 C3 C2 -143.5(2)
N1 Ni1 C3 C2 71.3(6)
C1 Ni1 C3 C2 33.7(2)
C10 N1 C6 C7 -176.5(3)
Ni1 N1 C6 C7 4.4(5)
C10 N1 C6 C5 2.5(5)
Ni1 N1 C6 C5 -176.6(3)
N1 C6 C7 C8 -0.2(6)
C5 C6 C7 C8 -179.3(4)
C22 N2 C8 C7 176.7(3)
Ni1 N2 C8 C7 2.0(5)
C22 N2 C8 C9 -2.3(5)
Ni1 N2 C8 C9 -177.0(2)
C6 C7 C8 N2 -3.3(6)
C6 C7 C8 C9 175.7(4)
C6 N1 C10 C11 -82.5(4)
Ni1 N1 C10 C11 96.6(4)
C6 N1 C10 C15 98.6(4)
Ni1 N1 C10 C15 -82.2(4)
C15 C10 C11 C12 -1.1(6)
N1 C10 C11 C12 -179.9(3)
C15 C10 C11 C16 179.9(4)
N1 C10 C11 C16 1.1(6)
C10 C11 C12 C13 0.2(6)
C16 C11 C12 C13 179.3(4)
C11 C12 C13 C14 0.7(7)
C12 C13 C14 C15 -0.8(7)
C13 C14 C15 C10 0.0(6)
C13 C14 C15 C19 178.6(4)
C11 C10 C15 C14 1.0(5)
N1 C10 C15 C14 179.8(3)
C11 C10 C15 C19 -177.7(4)
N1 C10 C15 C19 1.1(5)
C12 C11 C16 C18 -39.3(6)
C10 C11 C16 C18 139.7(5)
C12 C11 C16 C17 84.5(5)
C10 C11 C16 C17 -96.5(5)
C14 C15 C19 C21 -30.1(5)
C10 C15 C19 C21 148.5(4)
C14 C15 C19 C20 95.1(4)
C10 C15 C19 C20 -86.3(4)
C8 N2 C22 C27 -91.2(4)
Ni1 N2 C22 C27 83.9(4)
C8 N2 C22 C23 90.6(4)
Ni1 N2 C22 C23 -94.3(3)
C27 C22 C23 C24 -2.4(5)
N2 C22 C23 C24 175.8(3)
C27 C22 C23 C28 178.7(3)
N2 C22 C23 C28 -3.0(5)
C22 C23 C24 C25 1.5(6)
C28 C23 C24 C25 -179.7(3)
C23 C24 C25 C26 0.5(6)
C24 C25 C26 C27 -1.5(7)
C23 C22 C27 C26 1.5(6)
N2 C22 C27 C26 -176.7(4)
C25 C26 C27 C22 0.4(7)
C34 C29 C30 F1 177.7(3)
B1 C29 C30 F1 0.0(5)
C34 C29 C30 C31 -2.5(5)
B1 C29 C30 C31 179.8(3)
F1 C30 C31 F2 2.4(5)
C29 C30 C31 F2 -177.4(3)
F1 C30 C31 C32 -179.1(3)
C29 C30 C31 C32 1.1(6)
F2 C31 C32 F3 0.1(5)
C30 C31 C32 F3 -178.5(3)
F2 C31 C32 C33 179.8(3)
C30 C31 C32 C33 1.2(5)
F3 C32 C33 F4 -1.9(5)
C31 C32 C33 F4 178.4(3)
F3 C32 C33 C34 177.8(3)
C31 C32 C33 C34 -1.9(6)
F4 C33 C34 F5 -2.2(5)
C32 C33 C34 F5 178.1(3)
F4 C33 C34 C29 -179.9(3)
C32 C33 C34 C29 0.4(6)
C30 C29 C34 F5 -175.9(3)
B1 C29 C34 F5 1.9(5)
C30 C29 C34 C33 1.7(5)
B1 C29 C34 C33 179.5(3)
C40 C35 C36 F6 178.9(3)
B1 C35 C36 F6 -3.9(5)
C40 C35 C36 C37 -1.8(5)
B1 C35 C36 C37 175.5(3)
F6 C36 C37 F7 1.3(6)
C35 C36 C37 F7 -178.1(4)
F6 C36 C37 C38 179.4(4)
C35 C36 C37 C38 0.1(6)
F7 C37 C38 F8 -1.0(6)
C36 C37 C38 F8 -179.2(4)
F7 C37 C38 C39 -179.9(4)
C36 C37 C38 C39 1.9(6)
F8 C38 C39 F9 -0.5(6)
C37 C38 C39 F9 178.4(4)
F8 C38 C39 C40 179.0(3)
C37 C38 C39 C40 -2.1(6)
C36 C35 C40 F10 -177.9(3)
B1 C35 C40 F10 5.0(5)
C36 C35 C40 C39 1.6(5)
B1 C35 C40 C39 -175.5(3)
F9 C39 C40 F10 -0.7(5)
C38 C39 C40 F10 179.7(3)
F9 C39 C40 C35 179.7(3)
C38 C39 C40 C35 0.2(6)
C46 C41 C42 F11 -178.9(3)
B1 C41 C42 F11 -1.3(6)
C46 C41 C42 C43 0.2(5)
B1 C41 C42 C43 177.8(3)
F11 C42 C43 F12 1.6(5)
C41 C42 C43 F12 -177.6(3)
F11 C42 C43 C44 179.8(3)
C41 C42 C43 C44 0.7(6)
F12 C43 C44 F13 -0.5(6)
C42 C43 C44 F13 -178.7(3)
F12 C43 C44 C45 177.5(4)
C42 C43 C44 C45 -0.7(6)
F13 C44 C45 F14 0.0(6)
C43 C44 C45 F14 -178.0(3)
F13 C44 C45 C46 177.8(3)
C43 C44 C45 C46 -0.2(6)
F14 C45 C46 F15 1.6(5)
C44 C45 C46 F15 -176.1(3)
F14 C45 C46 C41 178.9(3)
C44 C45 C46 C41 1.2(6)
C42 C41 C46 F15 176.1(3)
B1 C41 C46 F15 -1.6(5)
C42 C41 C46 C45 -1.2(5)
B1 C41 C46 C45 -178.9(3)
C42 C41 B1 N3 131.5(4)
C46 C41 B1 N3 -51.0(4)
C42 C41 B1 C29 15.1(5)
C46 C41 B1 C29 -167.5(3)
C42 C41 B1 C35 -116.5(4)
C46 C41 B1 C35 60.9(4)
C30 C29 B1 N3 -35.8(4)
C34 C29 B1 N3 146.7(3)
C30 C29 B1 C41 80.1(4)
C34 C29 B1 C41 -97.5(4)
C30 C29 B1 C35 -147.6(3)
C34 C29 B1 C35 34.9(4)
C40 C35 B1 N3 130.1(3)
C36 C35 B1 N3 -46.9(4)
C40 C35 B1 C41 16.7(5)
C36 C35 B1 C41 -160.3(3)
C40 C35 B1 C29 -115.9(4)
C36 C35 B1 C29 67.2(4)
